data_2107344
loop_
_publ_author_name
'Stephenson, N.C.'

_publ_section_title
;
 A structural investigation of some stable phases in the region Nb2 O5 W
 O3 - W O3
;
_journal_name_full 'Acta Crystallographica B (24,1968-38,1982)'
_journal_page_first 637
_journal_page_last 653
_journal_volume 24
_journal_year 1968
_chemical_formula_sum 'Nb18 O93 W16'
_chemical_name_systematic 'Nb18 W16 O93'
_space_group_IT_number 55
_symmetry_space_group_name_Hall '-P 2 2ab'
_symmetry_space_group_name_H-M 'P b a m'
_cell_angle_alpha 90
_cell_angle_beta 90
_cell_angle_gamma 90
_cell_formula_units_Z 1
_cell_length_a 12.195
_cell_length_b 36.73999
_cell_length_c 3.951
_cell_volume 1770.223
_citation_journal_id_ASTM ACBCAR
_cod_data_source_file Stephenson_ACBCAR_1968_1248.cif
_cod_data_source_block Nb18O93W16
_cod_database_code 2107344

loop_
_symmetry_equiv_pos_as_xyz
x,y,z
-x,-y,z
x+1/2,-y+1/2,-z
-x+1/2,y+1/2,-z
-x,-y,-z
x,y,-z
-x-1/2,y-1/2,z
x-1/2,-y-1/2,z

loop_
_atom_site_label
_atom_site_type_symbol
_atom_site_fract_x
_atom_site_fract_y
_atom_site_fract_z
_atom_site_occupancy
_atom_site_U_iso_or_equiv
O18 O-2 0.4117 0.1008 0.5 1 0.0
O9 O-2 0.102 0.3945 0 1 0.0
Nb5 Nb+5 0.2954 0.18972 0 0.6 0.0
O16 O-2 0.5 0 0.5 1 0.0
O12 O-2 0.332 0.466 0 1 0.0
O24 O-2 0.3317 0.2759 0.5 0.375 0.0
O11 O-2 0.328 0.007 0 1 0.0
Nb4 Nb+5 0.01177 0.16223 0 0.6 0.0
O23 O-2 0.4167 0.4292 0.5 1 0.0
O1 O-2 0.5122 0.046 0 1 0.0
O13 O-2 0.366 0.331 0 1 0.0
Nb1 Nb+5 0.5 0 0 0.6 0.0
W9 W+6 0.3317 0.27593 0 0.5 0.0
W6 W+6 0.07001 0.26219 0 0.4 0.0
O19 O-2 0.0117 0.1592 0.5 1 0.0
W4 W+6 0.01177 0.16223 0 0.4 0.0
O8 O-2 0.161 0.3114 0 1 0.0
W7 W+6 0.2084 0.3557 0 0.4 0.0
Nb2 Nb+5 0.21003 0.02944 0 0.6 0.0
O20 O-2 0.2876 0.1888 0.5 1 0.0
Nb7 Nb+5 0.2084 0.3557 0 0.6 0.0
W1 W+6 0.5 0 0 0.4 0.0
O6 O-2 0.198 0.241 0 1 0.0
W8 W+6 0.42515 0.43347 0 0.4 0.0
Nb3 Nb+5 0.42046 0.09944 0 0.6 0.0
O17 O-2 0.2027 0.0287 0.5 1 0.0
O25 O-2 0.1678 0.4442 0.5 0.375 0.0
Nb8 Nb+5 0.42515 0.43347 0 0.6 0.0
Nb6 Nb+5 0.07001 0.26219 0 0.6 0.0
W2 W+6 0.21003 0.02944 0 0.4 0.0
W3 W+6 0.42046 0.09944 0 0.4 0.0
W10 W+6 0.1678 0.44415 0 0.5 0.0
O4 O-2 0.382 0.1425 0 1 0.0
O21 O-2 0.084 0.2583 0.5 1 0.0
O7 O-2 0.01 0.213 0 1 0.0
O3 O-2 0.272 0.073 0 1 0.0
O14 O-2 0.39 0.229 0 1 0.0
O22 O-2 0.2063 0.3579 0.5 1 0.0
O10 O-2 0.298 0.401 0 1 0.0
W5 W+6 0.2954 0.18972 0 0.4 0.0
O5 O-2 0.17 0.1635 0 1 0.0
O2 O-2 0.082 0.043 0 1 0.0
O15 O-2 0.012 0.111 0 1 0.0
